data_4031037
loop_
_publ_author_name
'Jiang, Huixin'
'Mazzanti, Virginia'
'Parker, Christian R.'
'Broman, S\/oren Lindb&#x00E6;k'
'Wallberg, Jens Heide'
'Lu\<spai, Karol'
'Brincko, Adam'
'Kjaergaard, Henrik G.'
'Kadziola, Anders'
'Rapta, Peter'
'Hammerich, Ole'
'Nielsen, Mogens Br\/ondsted'

_publ_section_title
;
 Interactions between tetrathiafulvalene units in dimeric structures - the
 influence of cyclic cores.
;
_journal_name_full 'Beilstein journal of organic chemistry'
_journal_page_first 930
_journal_page_last 948
_journal_paper_doi 10.3762/bjoc.11.104
_journal_volume 11
_journal_year 2015
_chemical_formula_sum 'C60 H78 S12 Si2'
_chemical_formula_weight 1240.12
_chemical_name_systematic
; 
 ? 
;
_space_group_IT_number 2
_symmetry_cell_setting triclinic
_symmetry_space_group_name_Hall '-P 1'
_symmetry_space_group_name_H-M 'P -1'
_atom_sites_solution_hydrogens difmap
_atom_sites_solution_primary iterative
_atom_sites_solution_secondary difmap
_audit_creation_method SHELXL-97
_cell_angle_alpha 98.263(2)
_cell_angle_beta 96.719(2)
_cell_angle_gamma 90.646(2)
_cell_formula_units_Z 2
_cell_length_a 12.2093(6)
_cell_length_b 13.8951(9)
_cell_length_c 19.7678(13)
_cell_measurement_reflns_used 54895
_cell_measurement_temperature 122(2)
_cell_measurement_theta_max 25.08
_cell_measurement_theta_min 1.94
_cell_volume 3294.6(3)
_computing_cell_refinement 'APEX2 v.2013.6-2, Bruker/Nonius'
_computing_data_collection 'APEX2 v.2013.6-2, Bruker/Nonius'
_computing_data_reduction 'APEX2 v.2013.6-2, Bruker/Nonius'
_computing_molecular_graphics 'ORTEP-II (Johnson, 1976)'
_computing_structure_refinement 'SHELXL-97 (Sheldrick, 1997)'
_computing_structure_solution 'SHELXS-97 (Sheldrick, 1990)'
_diffrn_ambient_temperature 122(2)
_diffrn_measured_fraction_theta_full 0.996
_diffrn_measured_fraction_theta_max 0.996
_diffrn_measurement_device_type 'Bruker D8 Venture'
_diffrn_radiation_monochromator graphite
_diffrn_radiation_source 'fine-focus sealed tube'
_diffrn_radiation_type MoK\a
_diffrn_radiation_wavelength 0.71073
_diffrn_reflns_av_R_equivalents 0.0925
_diffrn_reflns_av_sigmaI/netI 0.0663
_diffrn_reflns_limit_h_max 14
_diffrn_reflns_limit_h_min -14
_diffrn_reflns_limit_k_max 16
_diffrn_reflns_limit_k_min -16
_diffrn_reflns_limit_l_max 23
_diffrn_reflns_limit_l_min -23
_diffrn_reflns_number 54895
_diffrn_reflns_theta_full 25.08
_diffrn_reflns_theta_max 25.08
_diffrn_reflns_theta_min 1.94
_exptl_absorpt_coefficient_mu 0.470
_exptl_absorpt_correction_T_max 0.7452
_exptl_absorpt_correction_T_min 0.6704
_exptl_absorpt_correction_type multi-scan
_exptl_crystal_density_diffrn 1.250
_exptl_crystal_density_method 'not measured'
_exptl_crystal_F_000 1316
_refine_diff_density_max 1.127
_refine_diff_density_min -0.981
_refine_diff_density_rms 0.099
_refine_ls_extinction_method none
_refine_ls_goodness_of_fit_ref 1.028
_refine_ls_hydrogen_treatment constr
_refine_ls_matrix_type full
_refine_ls_number_parameters 741
_refine_ls_number_reflns 11676
_refine_ls_number_restraints 1276
_refine_ls_restrained_S_all 1.119
_refine_ls_R_factor_all 0.1006
_refine_ls_R_factor_gt 0.0641
_refine_ls_shift/su_max 0.024
_refine_ls_shift/su_mean 0.001
_refine_ls_structure_factor_coef Fsqd
_refine_ls_weighting_details 'calc w=1/[\s^2^(Fo^2^)+(0.0781P)^2^+8.7558P] where P=(Fo^2^+2Fc^2^)/3'
_refine_ls_weighting_scheme calc
_refine_ls_wR_factor_gt 0.1519
_refine_ls_wR_factor_ref 0.1737
_reflns_number_gt 8221
_reflns_number_total 11676
_reflns_threshold_expression >2sigma(I)
_cod_data_source_file 1860-5397-11-104-S2.cif
_cod_data_source_block mo_d8v959_0m
_cod_depositor_comments 'Adding full bibliography for 4031037.cif.'
_cod_database_code 4031037

loop_
_symmetry_equiv_pos_as_xyz
'x, y, z'
'-x, -y, -z'

loop_
_atom_site_label
_atom_site_type_symbol
_atom_site_fract_x
_atom_site_fract_y
_atom_site_fract_z
_atom_site_U_iso_or_equiv
_atom_site_adp_type
_atom_site_occupancy
_atom_site_symmetry_multiplicity
_atom_site_calc_flag
_atom_site_refinement_flags
_atom_site_disorder_assembly
_atom_site_disorder_group
S1 S -0.17253(12) 1.06627(11) 0.50694(7) 0.0391(3) Uani 1 1 d U . .
S2 S -0.04391(10) 1.00865(9) 0.63608(7) 0.0280(3) Uani 1 1 d U . .
S3 S 0.18369(10) 1.15054(9) 0.80909(7) 0.0256(3) Uani 1 1 d U . .
S4 S 0.86318(9) 1.10776(9) 1.05399(6) 0.0237(3) Uani 1 1 d U . .
S5 S 1.08594(10) 1.12344(9) 1.15580(7) 0.0264(3) Uani 1 1 d U . .
S6 S 1.25370(13) 1.15501(11) 1.28307(8) 0.0421(3) Uani 1 1 d DU . .
S7 S -0.10327(10) 1.29269(10) 0.57292(7) 0.0310(3) Uani 1 1 d U . .
S8 S 0.15087(10) 0.94239(9) 0.75086(7) 0.0251(3) Uani 1 1 d U . .
S9 S 0.88052(9) 0.89316(8) 1.02454(6) 0.0226(3) Uani 1 1 d U . .
S10 S 1.10079(10) 0.91006(9) 1.14141(7) 0.0260(3) Uani 1 1 d U A .
S11 S 1.26777(11) 0.91808(11) 1.26753(7) 0.0331(3) Uani 1 1 d U A .
S12 S 0.00636(10) 1.21302(9) 0.69616(7) 0.0282(3) Uani 1 1 d U . .
Si1 Si 0.73715(11) 0.49008(10) 0.93577(7) 0.0265(3) Uani 1 1 d U . .
Si2 Si 0.22205(11) 0.54302(10) 0.70662(7) 0.0266(3) Uani 1 1 d U . .
C1 C -0.1003(5) 0.7409(5) 0.5467(3) 0.0494(13) Uani 1 1 d U . .
H1A H -0.0355 0.7748 0.5354 0.074 Uiso 1 1 calc R . .
H1B H -0.0899 0.6706 0.5388 0.074 Uiso 1 1 calc R . .
H1C H -0.1098 0.7615 0.5951 0.074 Uiso 1 1 calc R . .
C2 C -0.2012(5) 0.7655(5) 0.5017(3) 0.0453(9) Uani 1 1 d U . .
H2A H -0.2646 0.7248 0.5091 0.054 Uiso 1 1 calc R . .
H2B H -0.1887 0.7495 0.4528 0.054 Uiso 1 1 calc R . .
C3 C -0.2297(5) 0.8726(4) 0.5163(3) 0.0422(8) Uani 1 1 d U . .
H3A H -0.3062 0.8812 0.4956 0.051 Uiso 1 1 calc R . .
H3B H -0.2261 0.8926 0.5666 0.051 Uiso 1 1 calc R . .
C4 C -0.1518(5) 0.9375(4) 0.4873(3) 0.0392(7) Uani 1 1 d U . .
H4A H -0.1596 0.9195 0.4367 0.047 Uiso 1 1 calc R . .
H4B H -0.0752 0.9241 0.5052 0.047 Uiso 1 1 calc R . .
C5 C -0.0936(4) 1.0990(4) 0.5865(3) 0.0308(5) Uani 1 1 d U . .
C6 C 0.0367(4) 1.0906(4) 0.6981(3) 0.0266(5) Uani 1 1 d U . .
C7 C 0.1141(4) 1.0630(4) 0.7450(3) 0.0249(5) Uani 1 1 d U . .
C8 C 0.2861(4) 1.0720(3) 0.8341(3) 0.0238(5) Uani 1 1 d U . .
C9 C 0.3796(4) 1.1055(3) 0.8805(3) 0.0235(5) Uani 1 1 d U . .
C10 C 0.4660(4) 1.1147(3) 0.9169(2) 0.0227(6) Uani 1 1 d U . .
C11 C 0.5666(4) 1.1078(3) 0.9540(2) 0.0225(6) Uani 1 1 d U . .
C12 C 0.6551(4) 1.0877(3) 0.9809(2) 0.0223(5) Uani 1 1 d U . .
C13 C 0.7503(4) 1.0416(3) 1.0060(2) 0.0224(5) Uani 1 1 d U . .
C14 C 0.9353(4) 1.0037(3) 1.0719(2) 0.0234(5) Uani 1 1 d U . .
C15 C 1.0280(4) 1.0095(4) 1.1167(3) 0.0257(5) Uani 1 1 d U . .
C16 C 1.1772(4) 1.0765(4) 1.2173(3) 0.0320(5) Uani 1 1 d DU A .
C17A C 1.2517(17) 1.2706(8) 1.2496(8) 0.0393(7) Uani 0.547(5) 1 d PDU A 1
H17A H 1.2625 1.2601 1.2002 0.047 Uiso 0.547(5) 1 calc PR A 1
H17B H 1.1800 1.3019 1.2544 0.047 Uiso 0.547(5) 1 calc PR A 1
C18A C 1.3474(9) 1.3359(8) 1.2923(5) 0.0400(7) Uani 0.547(5) 1 d PDU A 1
H18A H 1.4169 1.2999 1.2936 0.048 Uiso 0.547(5) 1 calc PR A 1
H18B H 1.3582 1.3949 1.2708 0.048 Uiso 0.547(5) 1 calc PR A 1
C19A C 1.3172(9) 1.3648(8) 1.3657(5) 0.0395(8) Uani 0.547(5) 1 d PDU A 1
H19A H 1.2460 1.3982 1.3632 0.047 Uiso 0.547(5) 1 calc PR A 1
H19B H 1.3071 1.3050 1.3864 0.047 Uiso 0.547(5) 1 calc PR A 1
C20A C 1.4040(12) 1.4312(11) 1.4124(6) 0.0419(13) Uani 0.547(5) 1 d PDU A 1
H20A H 1.4769 1.4032 1.4097 0.063 Uiso 0.547(5) 1 calc PR A 1
H20B H 1.3867 1.4376 1.4600 0.063 Uiso 0.547(5) 1 calc PR A 1
H20C H 1.4040 1.4955 1.3975 0.063 Uiso 0.547(5) 1 calc PR A 1
C17B C 1.260(2) 1.2664(9) 1.2460(9) 0.0393(7) Uani 0.453(5) 1 d PDU A 2
H17C H 1.3142 1.2598 1.2122 0.047 Uiso 0.453(5) 1 calc PR A 2
H17D H 1.1869 1.2769 1.2211 0.047 Uiso 0.453(5) 1 calc PR A 2
C18B C 1.2930(11) 1.3553(9) 1.3010(6) 0.0410(7) Uani 0.453(5) 1 d PDU A 2
H18C H 1.3019 1.4129 1.2777 0.049 Uiso 0.453(5) 1 calc PR A 2
H18D H 1.2326 1.3680 1.3301 0.049 Uiso 0.453(5) 1 calc PR A 2
C19B C 1.3973(10) 1.3428(9) 1.3460(6) 0.0411(8) Uani 0.453(5) 1 d PDU A 2
H19C H 1.4590 1.3313 1.3178 0.049 Uiso 0.453(5) 1 calc PR A 2
H19D H 1.3895 1.2861 1.3704 0.049 Uiso 0.453(5) 1 calc PR A 2
C20B C 1.4213(15) 1.4364(12) 1.3988(7) 0.0420(13) Uani 0.453(5) 1 d PDU A 2
H20D H 1.4239 1.4928 1.3743 0.063 Uiso 0.453(5) 1 calc PR A 2
H20E H 1.4923 1.4313 1.4266 0.063 Uiso 0.453(5) 1 calc PR A 2
H20F H 1.3627 1.4444 1.4289 0.063 Uiso 0.453(5) 1 calc PR A 2
C21 C -0.4751(8) 1.2125(8) 0.5062(6) 0.0300(16) Uani 0.453(5) 1 d PU . .
H21A H -0.4579 1.1453 0.5122 0.045 Uiso 1 1 calc R . .
H21B H -0.5052 1.2147 0.4583 0.045 Uiso 1 1 calc R . .
H21C H -0.5297 1.2365 0.5367 0.045 Uiso 1 1 calc R . .
C22 C -0.3737(5) 1.2742(5) 0.5236(3) 0.0413(9) Uani 1 1 d U . .
H22A H -0.3910 1.3411 0.5150 0.050 Uiso 1 1 calc R . .
H22B H -0.3188 1.2491 0.4929 0.050 Uiso 1 1 calc R . .
C23 C -0.3230(4) 1.2778(4) 0.5983(3) 0.0378(7) Uani 1 1 d U . .
H23A H -0.3779 1.3030 0.6290 0.045 Uiso 1 1 calc R . .
H23B H -0.3061 1.2108 0.6070 0.045 Uiso 1 1 calc R . .
C24 C -0.2189(4) 1.3405(4) 0.6166(3) 0.0358(7) Uani 1 1 d U . .
H24A H -0.1973 1.3472 0.6669 0.043 Uiso 1 1 calc R . .
H24B H -0.2345 1.4062 0.6047 0.043 Uiso 1 1 calc R . .
C25 C -0.0697(4) 1.1914(4) 0.6137(3) 0.0303(5) Uani 1 1 d U . .
C26 C 0.2718(4) 0.9756(3) 0.8072(3) 0.0238(5) Uani 1 1 d U . .
C27 C 0.7581(4) 0.9437(3) 0.9914(2) 0.0223(5) Uani 1 1 d U . .
C28 C 0.6749(4) 0.8840(3) 0.9490(2) 0.0222(5) Uani 1 1 d U . .
C29 C 0.5986(4) 0.8424(3) 0.9134(2) 0.0225(5) Uani 1 1 d U . .
C30 C 0.5065(4) 0.7962(3) 0.8689(2) 0.0225(5) Uani 1 1 d U . .
C31 C 0.4215(4) 0.8555(3) 0.8443(2) 0.0231(5) Uani 1 1 d U . .
C32 C 0.3490(4) 0.9065(3) 0.8249(2) 0.0237(5) Uani 1 1 d U . .
C33 C 0.4991(4) 0.6972(3) 0.8508(2) 0.0234(5) Uani 1 1 d U . .
C34 C 0.5779(4) 0.6340(3) 0.8782(2) 0.0236(6) Uani 1 1 d U . .
C35 C 0.6401(4) 0.5763(4) 0.9008(3) 0.0281(6) Uani 1 1 d U . .
C36 C 0.7861(4) 0.4168(4) 0.8577(3) 0.0370(8) Uani 1 1 d U . .
H36 H 0.8114 0.4693 0.8329 0.044 Uiso 1 1 calc R . .
C37 C 0.6980(5) 0.3666(5) 0.8062(3) 0.0534(12) Uani 1 1 d U . .
H37A H 0.7290 0.3434 0.7634 0.080 Uiso 1 1 calc R . .
H37B H 0.6393 0.4122 0.7969 0.080 Uiso 1 1 calc R . .
H37C H 0.6676 0.3112 0.8242 0.080 Uiso 1 1 calc R . .
C38 C 0.8888(5) 0.3640(5) 0.8706(3) 0.0543(12) Uani 1 1 d U . .
H38A H 0.8768 0.3147 0.8999 0.081 Uiso 1 1 calc R . .
H38B H 0.9476 0.4100 0.8936 0.081 Uiso 1 1 calc R . .
H38C H 0.9101 0.3324 0.8267 0.081 Uiso 1 1 calc R . .
C39 C 0.8523(4) 0.5669(4) 0.9894(3) 0.0285(7) Uani 1 1 d U . .
H39 H 0.9070 0.5222 1.0090 0.034 Uiso 1 1 calc R . .
C40 C 0.9121(4) 0.6291(4) 0.9468(3) 0.0357(10) Uani 1 1 d U . .
H40A H 0.8589 0.6698 0.9239 0.054 Uiso 1 1 calc R . .
H40B H 0.9473 0.5867 0.9121 0.054 Uiso 1 1 calc R . .
H40C H 0.9684 0.6707 0.9770 0.054 Uiso 1 1 calc R . .
C41 C 0.8088(4) 0.6317(4) 1.0498(3) 0.0360(10) Uani 1 1 d U . .
H41A H 0.8696 0.6725 1.0763 0.054 Uiso 1 1 calc R . .
H41B H 0.7779 0.5907 1.0797 0.054 Uiso 1 1 calc R . .
H41C H 0.7513 0.6732 1.0319 0.054 Uiso 1 1 calc R . .
C42 C 0.6606(4) 0.4203(4) 0.9911(3) 0.0302(7) Uani 1 1 d U . .
H42 H 0.6359 0.4697 1.0277 0.036 Uiso 1 1 calc R . .
C43 C 0.5564(4) 0.3669(4) 0.9535(3) 0.0359(10) Uani 1 1 d U . .
H43A H 0.5765 0.3149 0.9186 0.054 Uiso 1 1 calc R . .
H43B H 0.5092 0.4127 0.9313 0.054 Uiso 1 1 calc R . .
H43C H 0.5166 0.3387 0.9866 0.054 Uiso 1 1 calc R . .
C44 C 0.7355(5) 0.3518(4) 1.0286(3) 0.0382(10) Uani 1 1 d U . .
H44A H 0.6948 0.3235 1.0612 0.057 Uiso 1 1 calc R . .
H44B H 0.8004 0.3886 1.0537 0.057 Uiso 1 1 calc R . .
H44C H 0.7591 0.2998 0.9950 0.057 Uiso 1 1 calc R . .
C45 C 0.4090(4) 0.6516(3) 0.8039(3) 0.0239(6) Uani 1 1 d U . .
C46 C 0.3352(4) 0.6109(4) 0.7641(3) 0.0275(6) Uani 1 1 d U . .
C47 C 0.2111(5) 0.5950(4) 0.6240(3) 0.0329(7) Uani 1 1 d U . .
H47 H 0.2869 0.5911 0.6095 0.040 Uiso 1 1 calc R . .
C48 C 0.1373(5) 0.5340(5) 0.5654(3) 0.0456(11) Uani 1 1 d U . .
H48A H 0.0605 0.5370 0.5754 0.068 Uiso 1 1 calc R . .
H48B H 0.1605 0.4663 0.5610 0.068 Uiso 1 1 calc R . .
H48C H 0.1435 0.5595 0.5223 0.068 Uiso 1 1 calc R . .
C49 C 0.1848(5) 0.7028(4) 0.6314(3) 0.0418(11) Uani 1 1 d U . .
H49A H 0.1887 0.7265 0.5874 0.063 Uiso 1 1 calc R . .
H49B H 0.2384 0.7394 0.6668 0.063 Uiso 1 1 calc R . .
H49C H 0.1104 0.7117 0.6448 0.063 Uiso 1 1 calc R . .
C50 C 0.2657(4) 0.4133(4) 0.6943(3) 0.0313(7) Uani 1 1 d U . .
H50 H 0.2030 0.3731 0.6668 0.038 Uiso 1 1 calc R . .
C51 C 0.2903(5) 0.3748(4) 0.7628(3) 0.0430(11) Uani 1 1 d U . .
H51A H 0.3133 0.3072 0.7544 0.065 Uiso 1 1 calc R . .
H51B H 0.2238 0.3778 0.7863 0.065 Uiso 1 1 calc R . .
H51C H 0.3496 0.4146 0.7917 0.065 Uiso 1 1 calc R . .
C52 C 0.3664(5) 0.3994(4) 0.6543(3) 0.0424(11) Uani 1 1 d U . .
H52A H 0.4290 0.4389 0.6799 0.064 Uiso 1 1 calc R . .
H52B H 0.3488 0.4197 0.6089 0.064 Uiso 1 1 calc R . .
H52C H 0.3857 0.3306 0.6487 0.064 Uiso 1 1 calc R . .
C53 C 0.0988(4) 0.5574(4) 0.7564(3) 0.0318(7) Uani 1 1 d U . .
H53 H 0.1150 0.5206 0.7962 0.038 Uiso 1 1 calc R . .
C54 C -0.0069(5) 0.5120(5) 0.7154(3) 0.0471(11) Uani 1 1 d U . .
H54A H -0.0671 0.5195 0.7444 0.071 Uiso 1 1 calc R . .
H54B H 0.0035 0.4427 0.7006 0.071 Uiso 1 1 calc R . .
H54C H -0.0254 0.5445 0.6749 0.071 Uiso 1 1 calc R . .
C55 C 0.0798(5) 0.6619(4) 0.7872(3) 0.0393(11) Uani 1 1 d U . .
H55A H 0.0568 0.6999 0.7502 0.059 Uiso 1 1 calc R . .
H55B H 0.1483 0.6905 0.8136 0.059 Uiso 1 1 calc R . .
H55C H 0.0220 0.6627 0.8178 0.059 Uiso 1 1 calc R . .
C56 C 1.1828(4) 0.9796(4) 1.2112(3) 0.0311(5) Uani 1 1 d U . .
C57 C 1.3938(4) 0.9102(5) 1.2260(3) 0.0407(7) Uani 1 1 d DU . .
H57A H 1.3818 0.8637 1.1828 0.049 Uiso 1 1 calc R A .
H57B H 1.4132 0.9747 1.2143 0.049 Uiso 1 1 calc R . .
C58 C 1.4865(5) 0.8773(5) 1.2732(3) 0.0446(8) Uani 1 1 d DU A .
H58A H 1.5533 0.8798 1.2495 0.054 Uiso 1 1 calc R B 1
H58B H 1.4707 0.8076 1.2747 0.054 Uiso 1 1 calc R B 1
C59A C 1.5202(9) 0.9234(8) 1.3473(5) 0.0456(9) Uani 0.547(5) 1 d PDU A 1
H59A H 1.5654 0.8775 1.3718 0.055 Uiso 0.547(5) 1 calc PR A 1
H59B H 1.4532 0.9362 1.3707 0.055 Uiso 0.547(5) 1 calc PR A 1
C60A C 1.5865(10) 1.0194(8) 1.3513(6) 0.0519(14) Uani 0.547(5) 1 d PDU A 1
H60A H 1.6515 1.0074 1.3269 0.078 Uiso 0.547(5) 1 calc PR A 1
H60B H 1.6102 1.0454 1.3997 0.078 Uiso 0.547(5) 1 calc PR A 1
H60C H 1.5401 1.0666 1.3300 0.078 Uiso 0.547(5) 1 calc PR A 1
C59B C 1.5263(10) 0.9758(9) 1.3184(7) 0.0450(9) Uani 0.453(5) 1 d PDU A 2
H59C H 1.5405 1.0261 1.2894 0.054 Uiso 0.453(5) 1 calc PR A 2
H59D H 1.4714 0.9998 1.3495 0.054 Uiso 0.453(5) 1 calc PR A 2
C60B C 1.6347(10) 0.9486(11) 1.3598(7) 0.0500(14) Uani 0.453(5) 1 d PDU A 2
H60D H 1.6205 0.8921 1.3823 0.075 Uiso 0.453(5) 1 calc PR A 2
H60E H 1.6615 1.0038 1.3948 0.075 Uiso 0.453(5) 1 calc PR A 2
H60F H 1.6905 0.9328 1.3285 0.075 Uiso 0.453(5) 1 calc PR A 2

loop_
_atom_site_aniso_label
_atom_site_aniso_U_11
_atom_site_aniso_U_22
_atom_site_aniso_U_33
_atom_site_aniso_U_23
_atom_site_aniso_U_13
_atom_site_aniso_U_12
S1 0.0385(7) 0.0453(8) 0.0294(7) 0.0009(6) -0.0075(5) -0.0044(6)
S2 0.0277(6) 0.0274(6) 0.0268(6) 0.0013(5) -0.0021(5) -0.0017(5)
S3 0.0243(5) 0.0209(5) 0.0292(6) 0.0025(5) -0.0054(4) 0.0014(4)
S4 0.0195(5) 0.0188(5) 0.0305(6) 0.0017(5) -0.0040(4) -0.0029(4)
S5 0.0246(6) 0.0227(6) 0.0294(6) 0.0017(5) -0.0043(5) -0.0037(4)
S6 0.0517(8) 0.0377(7) 0.0322(7) 0.0036(6) -0.0122(6) -0.0105(6)
S7 0.0284(6) 0.0362(7) 0.0295(6) 0.0109(5) 0.0002(5) 0.0028(5)
S8 0.0226(5) 0.0205(5) 0.0303(6) 0.0028(5) -0.0038(4) -0.0004(4)
S9 0.0198(5) 0.0185(5) 0.0277(6) 0.0012(4) -0.0019(4) -0.0022(4)
S10 0.0232(5) 0.0241(6) 0.0291(6) 0.0030(5) -0.0023(5) 0.0010(4)
S11 0.0275(6) 0.0427(7) 0.0307(7) 0.0125(6) 0.0017(5) 0.0027(5)
S12 0.0295(6) 0.0271(6) 0.0258(6) 0.0029(5) -0.0049(5) 0.0038(5)
Si1 0.0286(6) 0.0225(6) 0.0273(7) 0.0020(5) 0.0000(5) 0.0057(5)
Si2 0.0269(6) 0.0243(7) 0.0260(7) 0.0003(5) -0.0028(5) -0.0045(5)
C1 0.047(2) 0.051(3) 0.046(3) -0.004(2) 0.005(2) 0.000(2)
C2 0.0426(17) 0.0480(17) 0.0400(17) -0.0036(16) -0.0037(15) -0.0065(15)
C3 0.0390(14) 0.0472(15) 0.0361(14) -0.0020(13) -0.0034(13) -0.0062(13)
C4 0.0367(13) 0.0443(13) 0.0327(13) -0.0012(12) -0.0031(12) -0.0053(12)
C5 0.0296(9) 0.0341(9) 0.0270(9) 0.0037(9) -0.0022(8) -0.0008(8)
C6 0.0257(9) 0.0258(9) 0.0269(9) 0.0031(8) -0.0020(8) 0.0004(8)
C7 0.0239(9) 0.0225(9) 0.0268(9) 0.0029(8) -0.0020(8) 0.0003(8)
C8 0.0223(9) 0.0208(9) 0.0272(9) 0.0032(9) -0.0012(8) -0.0003(8)
C9 0.0226(10) 0.0198(10) 0.0271(10) 0.0026(9) -0.0004(9) -0.0004(9)
C10 0.0219(11) 0.0190(11) 0.0263(12) 0.0019(11) 0.0006(11) -0.0007(11)
C11 0.0213(11) 0.0186(11) 0.0263(12) 0.0012(11) 0.0005(11) -0.0024(11)
C12 0.0208(10) 0.0184(10) 0.0266(10) 0.0016(9) 0.0001(9) -0.0027(9)
C13 0.0198(9) 0.0190(9) 0.0271(9) 0.0016(9) -0.0009(8) -0.0024(8)
C14 0.0212(9) 0.0197(9) 0.0279(9) 0.0024(8) -0.0015(8) -0.0022(8)
C15 0.0236(9) 0.0232(9) 0.0285(9) 0.0026(8) -0.0023(8) -0.0027(8)
C16 0.0327(9) 0.0319(9) 0.0293(9) 0.0044(8) -0.0038(8) -0.0044(8)
C17A 0.0453(12) 0.0365(12) 0.0323(12) 0.0029(11) -0.0075(11) -0.0096(11)
C18A 0.0464(13) 0.0370(12) 0.0326(12) 0.0026(12) -0.0077(12) -0.0101(12)
C19A 0.0454(14) 0.0368(14) 0.0324(14) 0.0024(13) -0.0070(13) -0.0104(13)
C20A 0.049(2) 0.039(2) 0.034(2) 0.001(2) -0.006(2) -0.012(2)
C17B 0.0453(12) 0.0365(12) 0.0323(12) 0.0029(11) -0.0075(11) -0.0095(11)
C18B 0.0478(13) 0.0377(13) 0.0334(12) 0.0026(12) -0.0085(12) -0.0103(12)
C19B 0.0473(14) 0.0380(14) 0.0340(14) 0.0023(13) -0.0076(13) -0.0099(13)
C20B 0.049(2) 0.039(2) 0.034(2) 0.001(2) -0.006(2) -0.012(2)
C21 0.015(3) 0.039(3) 0.034(3) 0.002(3) -0.004(3) 0.003(3)
C22 0.0329(16) 0.0471(17) 0.0421(17) 0.0066(15) -0.0029(15) 0.0040(15)
C23 0.0309(13) 0.0440(14) 0.0382(14) 0.0076(13) 0.0003(13) 0.0042(13)
C24 0.0306(12) 0.0408(13) 0.0355(13) 0.0076(12) -0.0001(11) 0.0046(12)
C25 0.0284(9) 0.0334(9) 0.0278(9) 0.0048(9) -0.0019(8) 0.0009(8)
C26 0.0224(9) 0.0206(9) 0.0273(9) 0.0031(9) -0.0015(8) -0.0006(8)
C27 0.0198(9) 0.0191(9) 0.0268(9) 0.0022(8) -0.0005(8) -0.0023(8)
C28 0.0204(9) 0.0190(9) 0.0263(10) 0.0026(9) 0.0006(9) -0.0015(9)
C29 0.0215(10) 0.0191(10) 0.0262(10) 0.0029(9) 0.0004(9) -0.0009(9)
C30 0.0219(9) 0.0193(9) 0.0255(10) 0.0027(9) 0.0003(9) -0.0013(9)
C31 0.0223(10) 0.0197(10) 0.0264(10) 0.0021(9) 0.0000(9) -0.0022(9)
C32 0.0226(9) 0.0203(10) 0.0270(10) 0.0024(9) -0.0007(9) -0.0017(9)
C33 0.0234(9) 0.0203(9) 0.0256(10) 0.0024(9) 0.0002(9) -0.0009(9)
C34 0.0235(11) 0.0199(11) 0.0263(11) 0.0017(10) 0.0004(10) -0.0009(10)
C35 0.0290(10) 0.0245(10) 0.0293(10) 0.0015(10) 0.0001(10) 0.0024(9)
C36 0.0377(14) 0.0352(14) 0.0348(14) -0.0034(13) 0.0007(13) 0.0069(13)
C37 0.056(2) 0.052(2) 0.046(2) -0.013(2) 0.004(2) 0.002(2)
C38 0.058(2) 0.051(2) 0.049(2) -0.010(2) 0.003(2) 0.015(2)
C39 0.0294(13) 0.0246(14) 0.0295(14) 0.0012(13) -0.0009(12) 0.0043(12)
C40 0.035(2) 0.031(2) 0.039(2) 0.0008(18) 0.0005(18) -0.0002(18)
C41 0.037(2) 0.032(2) 0.035(2) -0.0040(18) -0.0007(18) 0.0020(18)
C42 0.0321(14) 0.0256(14) 0.0320(14) 0.0030(13) 0.0010(13) 0.0036(13)
C43 0.035(2) 0.032(2) 0.042(2) 0.0080(18) 0.0027(18) 0.0007(18)
C44 0.039(2) 0.035(2) 0.041(2) 0.0124(19) -0.0003(19) 0.0008(18)
C45 0.0235(11) 0.0205(11) 0.0267(11) 0.0023(10) 0.0002(10) -0.0018(10)
C46 0.0281(10) 0.0242(10) 0.0285(10) 0.0017(10) -0.0005(9) -0.0026(9)
C47 0.0365(14) 0.0298(14) 0.0298(14) 0.0012(13) -0.0026(13) -0.0032(13)
C48 0.054(2) 0.043(2) 0.036(2) 0.0030(19) -0.008(2) -0.004(2)
C49 0.050(2) 0.039(2) 0.034(2) 0.0058(19) -0.0032(19) -0.0008(19)
C50 0.0325(14) 0.0263(14) 0.0328(14) 0.0005(13) -0.0003(13) -0.0038(13)
C51 0.050(2) 0.033(2) 0.046(2) 0.0046(19) 0.003(2) 0.0010(19)
C52 0.043(2) 0.037(2) 0.044(2) -0.0018(19) 0.0024(19) 0.0021(19)
C53 0.0298(14) 0.0294(14) 0.0340(14) 0.0003(13) 0.0014(13) -0.0029(13)
C54 0.037(2) 0.047(2) 0.053(2) -0.009(2) 0.005(2) -0.0050(19)
C55 0.037(2) 0.037(2) 0.042(2) -0.0026(19) 0.0071(19) 0.0007(18)
C56 0.0294(9) 0.0328(9) 0.0300(9) 0.0056(9) -0.0021(8) -0.0020(8)
C57 0.0344(12) 0.0494(13) 0.0390(13) 0.0104(12) 0.0030(12) 0.0024(12)
C58 0.0361(14) 0.0554(15) 0.0424(14) 0.0098(13) 0.0016(13) 0.0027(13)
C59A 0.0376(16) 0.0561(17) 0.0433(17) 0.0101(16) 0.0017(16) 0.0020(16)
C60A 0.044(2) 0.062(3) 0.048(3) 0.007(2) 0.002(2) -0.001(2)
C59B 0.0372(17) 0.0554(18) 0.0428(17) 0.0107(16) 0.0018(16) 0.0013(16)
C60B 0.041(2) 0.062(3) 0.046(3) 0.010(2) 0.000(2) 0.000(2)

loop_
_atom_type_symbol
_atom_type_description
_atom_type_scat_dispersion_real
_atom_type_scat_dispersion_imag
_atom_type_scat_source
C C 0.0033 0.0016 'International Tables Vol C Tables 4.2.6.8 and 6.1.1.4'
H H 0.0000 0.0000 'International Tables Vol C Tables 4.2.6.8 and 6.1.1.4'
Si Si 0.0817 0.0704 'International Tables Vol C Tables 4.2.6.8 and 6.1.1.4'
S S 0.1246 0.1234 'International Tables Vol C Tables 4.2.6.8 and 6.1.1.4'

loop_
_geom_angle_atom_site_label_1
_geom_angle_atom_site_label_2
_geom_angle_atom_site_label_3
_geom_angle
C5 S1 C4 103.5(3)
C6 S2 C5 94.4(2)
C8 S3 C7 94.4(2)
C13 S4 C14 94.3(2)
C16 S5 C15 95.1(2)
C16 S6 C17B 102.5(5)
C16 S6 C17A 103.3(4)
C17B S6 C17A 4.4(16)
C25 S7 C24 101.9(3)
C26 S8 C7 94.2(2)
C27 S9 C14 94.6(2)
C15 S10 C56 94.5(2)
C56 S11 C57 100.9(3)
C6 S12 C25 94.4(2)
C35 Si1 C42 107.1(2)
C35 Si1 C39 105.8(2)
C42 Si1 C39 110.7(2)
C35 Si1 C36 104.8(2)
C42 Si1 C36 116.2(3)
C39 Si1 C36 111.5(2)
C46 Si2 C47 106.6(2)
C46 Si2 C50 105.5(2)
C47 Si2 C50 111.5(2)
C46 Si2 C53 104.7(2)
C47 Si2 C53 116.5(3)
C50 Si2 C53 111.1(2)
C2 C1 H1A 109.5
C2 C1 H1B 109.5
H1A C1 H1B 109.5
C2 C1 H1C 109.5
H1A C1 H1C 109.5
H1B C1 H1C 109.5
C1 C2 C3 112.6(5)
C1 C2 H2A 109.1
C3 C2 H2A 109.1
C1 C2 H2B 109.1
C3 C2 H2B 109.1
H2A C2 H2B 107.8
C4 C3 C2 111.9(5)
C4 C3 H3A 109.2
C2 C3 H3A 109.2
C4 C3 H3B 109.2
C2 C3 H3B 109.2
H3A C3 H3B 107.9
C3 C4 S1 115.4(4)
C3 C4 H4A 108.4
S1 C4 H4A 108.4
C3 C4 H4B 108.4
S1 C4 H4B 108.4
H4A C4 H4B 107.5
C25 C5 S1 122.7(4)
C25 C5 S2 116.9(4)
S1 C5 S2 120.4(3)
C7 C6 S2 123.5(4)
C7 C6 S12 121.9(4)
S2 C6 S12 114.6(3)
C6 C7 S3 119.9(4)
C6 C7 S8 125.2(4)
S3 C7 S8 114.8(3)
C26 C8 C9 120.9(4)
C26 C8 S3 117.4(4)
C9 C8 S3 121.7(4)
C10 C9 C8 166.5(5)
C9 C10 C11 169.6(5)
C12 C11 C10 170.0(5)
C11 C12 C13 166.4(5)
C27 C13 C12 120.3(4)
C27 C13 S4 118.0(4)
C12 C13 S4 121.7(4)
C15 C14 S4 122.0(4)
C15 C14 S9 122.9(4)
S4 C14 S9 115.1(3)
C14 C15 S10 125.2(4)
C14 C15 S5 120.5(4)
S10 C15 S5 114.2(3)
C56 C16 S6 123.1(4)
C56 C16 S5 116.8(4)
S6 C16 S5 120.1(3)
C18A C17A S6 107.1(9)
C18A C17A H17A 110.3
S6 C17A H17A 110.3
C18A C17A H17B 110.3
S6 C17A H17B 110.3
H17A C17A H17B 108.6
C19A C18A C17A 108.4(11)
C19A C18A H18A 110.0
C17A C18A H18A 110.0
C19A C18A H18B 110.0
C17A C18A H18B 110.0
H18A C18A H18B 108.4
C20A C19A C18A 113.4(9)
C20A C19A H19A 108.9
C18A C19A H19A 108.9
C20A C19A H19B 108.9
C18A C19A H19B 108.9
H19A C19A H19B 107.7
C18B C17B S6 112.1(10)
C18B C17B H17C 109.2
S6 C17B H17C 109.2
C18B C17B H17D 109.2
S6 C17B H17D 109.2
H17C C17B H17D 107.9
C19B C18B C17B 113.5(13)
C19B C18B H18C 108.9
C17B C18B H18C 108.9
C19B C18B H18D 108.9
C17B C18B H18D 108.9
H18C C18B H18D 107.7
C18B C19B C20B 108.4(11)
C18B C19B H19C 110.0
C20B C19B H19C 110.0
C18B C19B H19D 110.0
C20B C19B H19D 110.0
H19C C19B H19D 108.4
C19B C20B H20D 109.5
C19B C20B H20E 109.5
H20D C20B H20E 109.5
C19B C20B H20F 109.5
H20D C20B H20F 109.5
H20E C20B H20F 109.5
C22 C21 H21A 109.5
C22 C21 H21B 109.5
H21A C21 H21B 109.5
C22 C21 H21C 109.5
H21A C21 H21C 109.5
H21B C21 H21C 109.5
C21 C22 C23 113.2(6)
C21 C22 H22A 108.9
C23 C22 H22A 108.9
C21 C22 H22B 108.9
C23 C22 H22B 108.9
H22A C22 H22B 107.8
C24 C23 C22 113.6(5)
C24 C23 H23A 108.9
C22 C23 H23A 108.9
C24 C23 H23B 108.9
C22 C23 H23B 108.9
H23A C23 H23B 107.7
C23 C24 S7 113.8(4)
C23 C24 H24A 108.8
S7 C24 H24A 108.8
C23 C24 H24B 108.8
S7 C24 H24B 108.8
H24A C24 H24B 107.7
C5 C25 S7 125.4(4)
C5 C25 S12 117.4(4)
S7 C25 S12 117.2(3)
C8 C26 C32 121.6(4)
C8 C26 S8 116.7(4)
C32 C26 S8 121.8(4)
C13 C27 C28 122.6(4)
C13 C27 S9 116.9(3)
C28 C27 S9 120.4(4)
C29 C28 C27 173.0(5)
C28 C29 C30 177.3(5)
C33 C30 C31 120.5(4)
C33 C30 C29 121.4(4)
C31 C30 C29 118.2(4)
C32 C31 C30 178.5(5)
C31 C32 C26 173.0(5)
C30 C33 C34 122.5(4)
C30 C33 C45 121.2(4)
C34 C33 C45 116.3(4)
C35 C34 C33 176.3(5)
C34 C35 Si1 178.9(5)
C38 C36 C37 117.1(5)
C38 C36 Si1 115.7(4)
C37 C36 Si1 115.5(4)
C38 C36 H36 101.5
C37 C36 H36 101.5
Si1 C36 H36 101.5
C36 C37 H37A 109.5
C36 C37 H37B 109.5
H37A C37 H37B 109.5
C36 C37 H37C 109.5
H37A C37 H37C 109.5
H37B C37 H37C 109.5
C36 C38 H38A 109.5
C36 C38 H38B 109.5
H38A C38 H38B 109.5
C36 C38 H38C 109.5
H38A C38 H38C 109.5
H38B C38 H38C 109.5
C40 C39 C41 110.2(4)
C40 C39 Si1 112.1(4)
C41 C39 Si1 110.7(4)
C40 C39 H39 107.9
C41 C39 H39 107.9
Si1 C39 H39 107.9
C39 C40 H40A 109.5
C39 C40 H40B 109.5
H40A C40 H40B 109.5
C39 C40 H40C 109.5
H40A C40 H40C 109.5
H40B C40 H40C 109.5
C39 C41 H41A 109.5
C39 C41 H41B 109.5
H41A C41 H41B 109.5
C39 C41 H41C 109.5
H41A C41 H41C 109.5
H41B C41 H41C 109.5
C43 C42 C44 111.2(4)
C43 C42 Si1 114.1(4)
C44 C42 Si1 112.3(4)
C43 C42 H42 106.2
C44 C42 H42 106.2
Si1 C42 H42 106.2
C42 C43 H43A 109.5
C42 C43 H43B 109.5
H43A C43 H43B 109.5
C42 C43 H43C 109.5
H43A C43 H43C 109.5
H43B C43 H43C 109.5
C42 C44 H44A 109.5
C42 C44 H44B 109.5
H44A C44 H44B 109.5
C42 C44 H44C 109.5
H44A C44 H44C 109.5
H44B C44 H44C 109.5
C46 C45 C33 178.1(5)
C45 C46 Si2 176.5(5)
C49 C47 C48 112.7(5)
C49 C47 Si2 114.2(4)
C48 C47 Si2 113.5(4)
C49 C47 H47 105.1
C48 C47 H47 105.1
Si2 C47 H47 105.1
C47 C48 H48A 109.5
C47 C48 H48B 109.5
H48A C48 H48B 109.5
C47 C48 H48C 109.5
H48A C48 H48C 109.5
H48B C48 H48C 109.5
C47 C49 H49A 109.5
C47 C49 H49B 109.5
H49A C49 H49B 109.5
C47 C49 H49C 109.5
H49A C49 H49C 109.5
H49B C49 H49C 109.5
C51 C50 C52 109.4(5)
C51 C50 Si2 111.8(4)
C52 C50 Si2 112.3(4)
C51 C50 H50 107.7
C52 C50 H50 107.7
Si2 C50 H50 107.7
C50 C51 H51A 109.5
C50 C51 H51B 109.5
H51A C51 H51B 109.5
C50 C51 H51C 109.5
H51A C51 H51C 109.5
H51B C51 H51C 109.5
C50 C52 H52A 109.5
C50 C52 H52B 109.5
H52A C52 H52B 109.5
C50 C52 H52C 109.5
H52A C52 H52C 109.5
H52B C52 H52C 109.5
C54 C53 C55 110.1(5)
C54 C53 Si2 113.2(4)
C55 C53 Si2 114.1(4)
C54 C53 H53 106.3
C55 C53 H53 106.3
Si2 C53 H53 106.3
C53 C54 H54A 109.5
C53 C54 H54B 109.5
H54A C54 H54B 109.5
C53 C54 H54C 109.5
H54A C54 H54C 109.5
H54B C54 H54C 109.5
C53 C55 H55A 109.5
C53 C55 H55B 109.5
H55A C55 H55B 109.5
C53 C55 H55C 109.5
H55A C55 H55C 109.5
H55B C55 H55C 109.5
C16 C56 S11 124.0(4)
C16 C56 S10 117.7(4)
S11 C56 S10 118.3(3)
C58 C57 S11 110.1(4)
C58 C57 H57A 109.6
S11 C57 H57A 109.6
C58 C57 H57B 109.6
S11 C57 H57B 109.6
H57A C57 H57B 108.2
C57 C58 C59A 124.9(7)
C57 C58 C59B 101.0(6)
C59A C58 C59B 37.7(6)
C57 C58 H58A 106.1
C59A C58 H58A 106.1
C59B C58 H58A 88.4
C57 C58 H58B 106.1
C59A C58 H58B 106.1
C59B C58 H58B 143.8
H58A C58 H58B 106.3
C58 C59A C60A 111.5(8)
C58 C59A H59A 109.3
C60A C59A H59A 109.3
C58 C59A H59B 109.3
C60A C59A H59B 109.3
H59A C59A H59B 108.0
C60B C59B C58 102.9(9)
C60B C59B H59C 111.2
C58 C59B H59C 111.2
C60B C59B H59D 111.2
C58 C59B H59D 111.2
H59C C59B H59D 109.1
C59B C60B H60D 109.5
C59B C60B H60E 109.5
H60D C60B H60E 109.5
C59B C60B H60F 109.5
H60D C60B H60F 109.5
H60E C60B H60F 109.5

loop_
_geom_bond_atom_site_label_1
_geom_bond_atom_site_label_2
_geom_bond_distance
S1 C5 1.743(5)
S1 C4 1.803(6)
S2 C6 1.750(5)
S2 C5 1.771(5)
S3 C8 1.744(5)
S3 C7 1.757(5)
S4 C13 1.749(5)
S4 C14 1.759(5)
S5 C16 1.752(5)
S5 C15 1.761(5)
S6 C16 1.743(5)
S6 C17B 1.810(13)
S6 C17A 1.822(11)
S7 C25 1.750(5)
S7 C24 1.821(6)
S8 C26 1.756(5)
S8 C7 1.757(5)
S9 C27 1.756(5)
S9 C14 1.761(5)
S10 C15 1.749(5)
S10 C56 1.764(5)
S11 C56 1.753(5)
S11 C57 1.824(6)
S12 C6 1.750(5)
S12 C25 1.764(5)
Si1 C35 1.842(5)
Si1 C42 1.880(5)
Si1 C39 1.880(5)
Si1 C36 1.885(6)
Si2 C46 1.839(5)
Si2 C47 1.870(6)
Si2 C50 1.875(5)
Si2 C53 1.889(5)
C1 C2 1.505(8)
C1 H1A 0.9800
C1 H1B 0.9800
C1 H1C 0.9800
C2 C3 1.528(8)
C2 H2A 0.9900
C2 H2B 0.9900
C3 C4 1.516(8)
C3 H3A 0.9900
C3 H3B 0.9900
C4 H4A 0.9900
C4 H4B 0.9900
C5 C25 1.333(7)
C6 C7 1.343(7)
C8 C26 1.370(7)
C8 C9 1.407(6)
C9 C10 1.200(6)
C10 C11 1.367(6)
C11 C12 1.201(6)
C12 C13 1.408(7)
C13 C27 1.355(7)
C14 C15 1.347(7)
C16 C56 1.337(7)
C17A C18A 1.558(12)
C17A H17A 0.9900
C17A H17B 0.9900
C18A C19A 1.537(11)
C18A H18A 0.9900
C18A H18B 0.9900
C19A C20A 1.527(11)
C19A H19A 0.9900
C19A H19B 0.9900
C20A H20A 0.9800
C20A H20B 0.9800
C20A H20C 0.9800
C17B C18B 1.540(12)
C17B H17C 0.9900
C17B H17D 0.9900
C18B C19B 1.493(12)
C18B H18C 0.9900
C18B H18D 0.9900
C19B C20B 1.548(12)
C19B H19C 0.9900
C19B H19D 0.9900
C20B H20D 0.9800
C20B H20E 0.9800
C20B H20F 0.9800
C21 C22 1.476(11)
C21 H21A 0.9800
C21 H21B 0.9800
C21 H21C 0.9800
C22 C23 1.527(8)
C22 H22A 0.9900
C22 H22B 0.9900
C23 C24 1.511(8)
C23 H23A 0.9900
C23 H23B 0.9900
C24 H24A 0.9900
C24 H24B 0.9900
C26 C32 1.404(7)
C27 C28 1.417(6)
C28 C29 1.189(6)
C29 C30 1.429(6)
C30 C33 1.370(7)
C30 C31 1.417(7)
C31 C32 1.203(7)
C33 C34 1.423(7)
C33 C45 1.431(6)
C34 C35 1.207(7)
C36 C38 1.474(8)
C36 C37 1.484(8)
C36 H36 1.0000
C37 H37A 0.9800
C37 H37B 0.9800
C37 H37C 0.9800
C38 H38A 0.9800
C38 H38B 0.9800
C38 H38C 0.9800
C39 C40 1.525(7)
C39 C41 1.540(7)
C39 H39 1.0000
C40 H40A 0.9800
C40 H40B 0.9800
C40 H40C 0.9800
C41 H41A 0.9800
C41 H41B 0.9800
C41 H41C 0.9800
C42 C43 1.523(7)
C42 C44 1.535(7)
C42 H42 1.0000
C43 H43A 0.9800
C43 H43B 0.9800
C43 H43C 0.9800
C44 H44A 0.9800
C44 H44B 0.9800
C44 H44C 0.9800
C45 C46 1.202(7)
C47 C49 1.526(8)
C47 C48 1.526(7)
C47 H47 1.0000
C48 H48A 0.9800
C48 H48B 0.9800
C48 H48C 0.9800
C49 H49A 0.9800
C49 H49B 0.9800
C49 H49C 0.9800
C50 C51 1.525(8)
C50 C52 1.538(8)
C50 H50 1.0000
C51 H51A 0.9800
C51 H51B 0.9800
C51 H51C 0.9800
C52 H52A 0.9800
C52 H52B 0.9800
C52 H52C 0.9800
C53 C54 1.520(7)
C53 C55 1.524(7)
C53 H53 1.0000
C54 H54A 0.9800
C54 H54B 0.9800
C54 H54C 0.9800
C55 H55A 0.9800
C55 H55B 0.9800
C55 H55C 0.9800
C57 C58 1.499(8)
C57 H57A 0.9900
C57 H57B 0.9900
C58 C59A 1.520(10)
C58 C59B 1.563(11)
C58 H58A 0.9900
C58 H58B 0.9900
C59A C60A 1.541(12)
C59A H59A 0.9900
C59A H59B 0.9900
C60A H60A 0.9800
C60A H60B 0.9800
C60A H60C 0.9800
C59B C60B 1.552(12)
C59B H59C 0.9900
C59B H59D 0.9900
C60B H60D 0.9800
C60B H60E 0.9800
C60B H60F 0.9800

loop_
_geom_torsion_atom_site_label_1
_geom_torsion_atom_site_label_2
_geom_torsion_atom_site_label_3
_geom_torsion_atom_site_label_4
_geom_torsion
C1 C2 C3 C4 74.7(7)
C2 C3 C4 S1 -175.9(4)
C5 S1 C4 C3 86.8(4)
C4 S1 C5 C25 167.2(5)
C4 S1 C5 S2 -14.3(4)
C6 S2 C5 C25 -8.4(5)
C6 S2 C5 S1 173.1(3)
C5 S2 C6 C7 -166.7(5)
C5 S2 C6 S12 14.9(3)
C25 S12 C6 C7 166.3(5)
C25 S12 C6 S2 -15.3(3)
S2 C6 C7 S3 -175.4(3)
S12 C6 C7 S3 2.9(6)
S2 C6 C7 S8 2.1(7)
S12 C6 C7 S8 -179.6(3)
C8 S3 C7 C6 -166.6(4)
C8 S3 C7 S8 15.7(3)
C26 S8 C7 C6 166.6(5)
C26 S8 C7 S3 -15.9(3)
C7 S3 C8 C26 -9.1(4)
C7 S3 C8 C9 171.3(4)
C26 C8 C9 C10 6(3)
S3 C8 C9 C10 -174(2)
C8 C9 C10 C11 0(5)
C9 C10 C11 C12 7(5)
C10 C11 C12 C13 -18(5)
C11 C12 C13 C27 2(3)
C11 C12 C13 S4 180(100)
C14 S4 C13 C27 -7.5(4)
C14 S4 C13 C12 174.5(4)
C13 S4 C14 C15 -171.4(4)
C13 S4 C14 S9 11.0(3)
C27 S9 C14 C15 172.0(5)
C27 S9 C14 S4 -10.4(3)
S4 C14 C15 S10 176.1(3)
S9 C14 C15 S10 -6.4(7)
S4 C14 C15 S5 -3.9(6)
S9 C14 C15 S5 173.6(3)
C56 S10 C15 C14 -167.2(5)
C56 S10 C15 S5 12.8(3)
C16 S5 C15 C14 167.6(4)
C16 S5 C15 S10 -12.4(3)
C17B S6 C16 C56 156.2(11)
C17A S6 C16 C56 160.6(9)
C17B S6 C16 S5 -24.7(10)
C17A S6 C16 S5 -20.3(9)
C15 S5 C16 C56 6.7(5)
C15 S5 C16 S6 -172.4(3)
C16 S6 C17A C18A -161.8(11)
C17B S6 C17A C18A -82(11)
S6 C17A C18A C19A -69.7(14)
C17A C18A C19A C20A -178.7(11)
C16 S6 C17B C18B 162.9(15)
C17A S6 C17B C18B 62(10)
S6 C17B C18B C19B 53(2)
C17B C18B C19B C20B -179.9(14)
C21 C22 C23 C24 179.8(6)
C22 C23 C24 S7 -67.0(6)
C25 S7 C24 C23 -70.6(4)
S1 C5 C25 S7 -5.0(7)
S2 C5 C25 S7 176.5(3)
S1 C5 C25 S12 177.5(3)
S2 C5 C25 S12 -1.0(6)
C24 S7 C25 C5 104.4(5)
C24 S7 C25 S12 -78.1(3)
C6 S12 C25 C5 9.8(5)
C6 S12 C25 S7 -167.9(3)
C9 C8 C26 C32 0.4(8)
S3 C8 C26 C32 -179.1(4)
C9 C8 C26 S8 179.1(4)
S3 C8 C26 S8 -0.5(6)
C7 S8 C26 C8 9.8(4)
C7 S8 C26 C32 -171.5(4)
C12 C13 C27 C28 2.5(8)
S4 C13 C27 C28 -175.5(4)
C12 C13 C27 S9 179.5(4)
S4 C13 C27 S9 1.6(6)
C14 S9 C27 C13 5.3(4)
C14 S9 C27 C28 -177.5(4)
C13 C27 C28 C29 -7(5)
S9 C27 C28 C29 176(4)
C27 C28 C29 C30 45(15)
C28 C29 C30 C33 144(12)
C28 C29 C30 C31 -36(12)
C33 C30 C31 C32 117(20)
C29 C30 C31 C32 -63(21)
C30 C31 C32 C26 61(23)
C8 C26 C32 C31 -2(5)
S8 C26 C32 C31 179(100)
C31 C30 C33 C34 -175.1(5)
C29 C30 C33 C34 4.2(8)
C31 C30 C33 C45 3.3(7)
C29 C30 C33 C45 -177.4(5)
C30 C33 C34 C35 153(8)
C45 C33 C34 C35 -25(8)
C33 C34 C35 Si1 -177(100)
C42 Si1 C35 C34 135(25)
C39 Si1 C35 C34 17(25)
C36 Si1 C35 C34 -101(25)
C35 Si1 C36 C38 161.6(5)
C42 Si1 C36 C38 -80.4(5)
C39 Si1 C36 C38 47.7(6)
C35 Si1 C36 C37 -56.2(5)
C42 Si1 C36 C37 61.7(5)
C39 Si1 C36 C37 -170.2(5)
C35 Si1 C39 C40 -61.0(4)
C42 Si1 C39 C40 -176.7(4)
C36 Si1 C39 C40 52.3(4)
C35 Si1 C39 C41 62.4(4)
C42 Si1 C39 C41 -53.2(4)
C36 Si1 C39 C41 175.8(4)
C35 Si1 C42 C43 57.3(4)
C39 Si1 C42 C43 172.1(4)
C36 Si1 C42 C43 -59.4(4)
C35 Si1 C42 C44 -174.9(4)
C39 Si1 C42 C44 -60.1(4)
C36 Si1 C42 C44 68.4(4)
C30 C33 C45 C46 158(16)
C34 C33 C45 C46 -24(17)
C33 C45 C46 Si2 64(21)
C47 Si2 C46 C45 -167(8)
C50 Si2 C46 C45 -49(8)
C53 Si2 C46 C45 69(8)
C46 Si2 C47 C49 -60.8(4)
C50 Si2 C47 C49 -175.4(4)
C53 Si2 C47 C49 55.7(5)
C46 Si2 C47 C48 168.3(4)
C50 Si2 C47 C48 53.6(5)
C53 Si2 C47 C48 -75.3(5)
C46 Si2 C50 C51 56.8(4)
C47 Si2 C50 C51 172.1(4)
C53 Si2 C50 C51 -56.2(4)
C46 Si2 C50 C52 -66.7(4)
C47 Si2 C50 C52 48.6(4)
C53 Si2 C50 C52 -179.6(4)
C46 Si2 C53 C54 175.9(4)
C47 Si2 C53 C54 58.4(5)
C50 Si2 C53 C54 -70.7(5)
C46 Si2 C53 C55 48.9(5)
C47 Si2 C53 C55 -68.5(5)
C50 Si2 C53 C55 162.4(4)
S6 C16 C56 S11 -0.4(8)
S5 C16 C56 S11 -179.5(3)
S6 C16 C56 S10 -179.6(3)
S5 C16 C56 S10 1.3(6)
C57 S11 C56 C16 -89.6(5)
C57 S11 C56 S10 89.7(4)
C15 S10 C56 C16 -8.6(5)
C15 S10 C56 S11 172.1(3)
C56 S11 C57 C58 168.8(4)
S11 C57 C58 C59A -51.8(8)
S11 C57 C58 C59B -83.8(7)
C57 C58 C59A C60A -77.2(11)
C59B C58 C59A C60A -18.8(9)
C57 C58 C59B C60B -170.8(9)
C59A C58 C59B C60B 54.6(10)
